data_8105123
loop_
_publ_author_name
'Lee, See Mun'
'Lo, Kong Mun'
'Tiekink, Edward R.T.'

_publ_section_title
;
 Crystal structure of (4-fluorobenzyl-\kC)(bis(2-hydroxyethyl)
 carbamodithioato-\k2 S,S&#x2032;)(2,2&#x2032;-imino-diethanolato-\k3
 N,O,O&#x2032;)tin(IV), C16H25FN2O4S2Sn
;
_journal_issue 2
_journal_name_full 'Zeitschrift f\"ur Kristallographie - New Crystal Structures'
_journal_page_first 403
_journal_page_last 405
_journal_paper_doi 10.1515/ncrs-2019-0711
_journal_volume 235
_journal_year 2020
_chemical_formula_moiety 'C16 H25 F N2 O4 S2 Sn'
_chemical_formula_sum 'C16 H25 F N2 O4 S2 Sn'
_chemical_formula_weight 511.19
_space_group_crystal_system monoclinic
_space_group_IT_number 14
_space_group_name_Hall '-P 2yn'
_space_group_name_H-M_alt 'P 1 21/n 1'
_atom_sites_solution_hydrogens mixed
_atom_sites_solution_primary direct
_atom_sites_solution_secondary difmap
_audit_creation_method SHELXL-2017/1
_cell_angle_alpha 90
_cell_angle_beta 98.2820(10)
_cell_angle_gamma 90
_cell_formula_units_Z 4
_cell_length_a 11.22270(10)
_cell_length_b 12.67930(10)
_cell_length_c 13.87310(10)
_cell_measurement_reflns_used 16850
_cell_measurement_temperature 100(2)
_cell_measurement_theta_max 76.2770
_cell_measurement_theta_min 4.7240
_cell_volume 1953.50(3)
_computing_cell_refinement 'CrysAlisPro [1]'
_computing_data_collection 'CrysAlisPro [1]'
_computing_data_reduction 'CrysAlisPro [1]'
_computing_molecular_graphics 'ORTEP-3 for Windows [4]'
_computing_publication_material 'SHELXL-2014/7 [3]'
_computing_structure_refinement 'SHELXL-2014/7 [3]'
_computing_structure_solution 'SHELXS-97 [2]'
_diffrn_ambient_environment N~2~
_diffrn_ambient_temperature 100(2)
_diffrn_detector_area_resol_mean 5.2558
_diffrn_measured_fraction_theta_full 1.000
_diffrn_measured_fraction_theta_max 1.000
_diffrn_measurement_device_type 'XtaLAB Synergy, Dualflex, AtlasS2'
_diffrn_measurement_method '\w scans'
_diffrn_radiation_type CuK\a
_diffrn_radiation_wavelength 1.54184
_diffrn_reflns_av_R_equivalents 0.0373
_diffrn_reflns_av_unetI/netI 0.0236
_diffrn_reflns_Laue_measured_fraction_full 1.000
_diffrn_reflns_Laue_measured_fraction_max 1.000
_diffrn_reflns_limit_h_max 13
_diffrn_reflns_limit_h_min -13
_diffrn_reflns_limit_k_max 15
_diffrn_reflns_limit_k_min -15
_diffrn_reflns_limit_l_max 10
_diffrn_reflns_limit_l_min -16
_diffrn_reflns_number 23919
_diffrn_reflns_point_group_measured_fraction_full 1.000
_diffrn_reflns_point_group_measured_fraction_max 1.000
_diffrn_reflns_theta_full 67.060
_diffrn_reflns_theta_max 67.060
_diffrn_reflns_theta_min 4.747
_diffrn_source 'micro-focus sealed X-ray tube'
_exptl_absorpt_coefficient_mu 12.706
_exptl_absorpt_correction_T_max 1.000
_exptl_absorpt_correction_T_min 0.672
_exptl_absorpt_correction_type gaussian
_exptl_absorpt_process_details 'CrysAlisPro [1]'
_exptl_crystal_colour colourless
_exptl_crystal_density_diffrn 1.738
_exptl_crystal_description block
_exptl_crystal_F_000 1032
_exptl_crystal_size_max 0.149
_exptl_crystal_size_mid 0.126
_exptl_crystal_size_min 0.085
_refine_diff_density_max 0.363
_refine_diff_density_min -0.763
_refine_diff_density_rms 0.084
_refine_ls_extinction_coef .
_refine_ls_extinction_method none
_refine_ls_goodness_of_fit_ref 1.028
_refine_ls_hydrogen_treatment mixed
_refine_ls_matrix_type full
_refine_ls_number_parameters 244
_refine_ls_number_reflns 3496
_refine_ls_number_restraints 3
_refine_ls_restrained_S_all 1.027
_refine_ls_R_factor_all 0.0208
_refine_ls_R_factor_gt 0.0198
_refine_ls_shift/su_max 0.002
_refine_ls_shift/su_mean 0.000
_refine_ls_structure_factor_coef Fsqd
_refine_ls_weighting_details 'w=1/[\s^2^(Fo^2^)+(0.0313P)^2^+0.6148P] where P=(Fo^2^+2Fc^2^)/3'
_refine_ls_weighting_scheme calc
_refine_ls_wR_factor_gt 0.0499
_refine_ls_wR_factor_ref 0.0507
_reflns_Friedel_coverage 0.000
_reflns_Friedel_fraction_full .
_reflns_Friedel_fraction_max .
_reflns_number_gt 3360
_reflns_number_total 3496
_reflns_threshold_expression 'I > 2\s(I)'
_cod_data_source_file suppl_ncrs-2019-0711_suppl.cif
_cod_data_source_block shelx
_cod_original_sg_symbol_H-M 'P 21/n'
_cod_database_code 8105123
_shelx_shelxl_version_number 2017/1
_shelx_space_group_comment
;
The symmetry employed for this shelxl refinement is uniquely defined
by the following loop, which should always be used as a source of
symmetry information in preference to the above space-group names.
They are only intended as comments.
;
_shelx_estimated_absorpt_t_min 0.253
_shelx_estimated_absorpt_t_max 0.411

loop_
_space_group_symop_operation_xyz
'x, y, z'
'-x+1/2, y+1/2, -z+1/2'
'-x, -y, -z'
'x-1/2, -y-1/2, z-1/2'

loop_
_atom_site_label
_atom_site_type_symbol
_atom_site_fract_x
_atom_site_fract_y
_atom_site_fract_z
_atom_site_U_iso_or_equiv
_atom_site_adp_type
_atom_site_occupancy
_atom_site_site_symmetry_order
_atom_site_calc_flag
_atom_site_refinement_flags_posn
_atom_site_refinement_flags_adp
_atom_site_refinement_flags_occupancy
_atom_site_disorder_assembly
_atom_site_disorder_group
Sn Sn 0.33289(2) 0.30356(2) 0.40915(2) 0.00921(6) Uani 1 1 d . . . . .
S1 S 0.45184(4) 0.42766(4) 0.30926(3) 0.01390(11) Uani 1 1 d . . . . .
S2 S 0.43980(5) 0.19570(4) 0.28780(3) 0.01364(11) Uani 1 1 d . . . . .
F1 F 0.89803(12) 0.11300(13) 0.48966(10) 0.0395(4) Uani 1 1 d . . . . .
O1 O 0.82094(13) 0.37685(12) 0.25974(10) 0.0211(3) Uani 1 1 d D . . . .
H1O H 0.814(3) 0.4281(15) 0.2963(16) 0.032 Uiso 1 1 d D U . . .
O2 O 0.70132(15) 0.05587(12) 0.14059(10) 0.0237(3) Uani 1 1 d D . . . .
H2O H 0.714(3) 0.066(2) 0.0834(9) 0.036 Uiso 1 1 d D U . . .
O3 O 0.23599(12) 0.42597(11) 0.45757(9) 0.0141(3) Uani 1 1 d . . . . .
O4 O 0.23611(13) 0.17524(11) 0.44008(9) 0.0140(3) Uani 1 1 d . . . . .
N1 N 0.57226(16) 0.31851(13) 0.18900(12) 0.0125(3) Uani 1 1 d . . . . .
N2 N 0.17021(16) 0.31533(13) 0.28969(12) 0.0138(4) Uani 1 1 d D . . . .
H2N H 0.186(2) 0.3042(17) 0.2303(9) 0.017 Uiso 1 1 d D U . . .
C1 C 0.49787(18) 0.31489(15) 0.25473(14) 0.0120(4) Uani 1 1 d . . . . .
C2 C 0.62724(18) 0.41761(16) 0.16144(14) 0.0155(4) Uani 1 1 d . . . . .
H2A H 0.608042 0.474740 0.205356 0.019 Uiso 1 1 calc R U . . .
H2B H 0.591835 0.436800 0.094210 0.019 Uiso 1 1 calc R U . . .
C3 C 0.76312(18) 0.40906(17) 0.16683(14) 0.0169(4) Uani 1 1 d . . . . .
H3A H 0.781936 0.357754 0.117387 0.020 Uiso 1 1 calc R U . . .
H3B H 0.795647 0.478432 0.150766 0.020 Uiso 1 1 calc R U . . .
C4 C 0.59808(18) 0.22320(17) 0.13462(14) 0.0143(4) Uani 1 1 d . . . . .
H4A H 0.622423 0.244796 0.071707 0.017 Uiso 1 1 calc R U . . .
H4B H 0.523444 0.180959 0.120198 0.017 Uiso 1 1 calc R U . . .
C5 C 0.69692(19) 0.15421(17) 0.18930(13) 0.0180(4) Uani 1 1 d . . . . .
H5A H 0.775576 0.190412 0.192691 0.022 Uiso 1 1 calc R U . . .
H5B H 0.680542 0.142172 0.256673 0.022 Uiso 1 1 calc R U . . .
C6 C 0.12578(18) 0.45534(18) 0.40019(14) 0.0190(4) Uani 1 1 d . . . . .
H6A H 0.114626 0.532545 0.404697 0.023 Uiso 1 1 calc R U . . .
H6B H 0.058086 0.420405 0.426005 0.023 Uiso 1 1 calc R U . . .
C7 C 0.12406(18) 0.42442(16) 0.29391(14) 0.0172(4) Uani 1 1 d . . . . .
H7A H 0.040837 0.428557 0.258913 0.021 Uiso 1 1 calc R U . . .
H7B H 0.175099 0.473432 0.262229 0.021 Uiso 1 1 calc R U . . .
C8 C 0.08373(19) 0.23244(18) 0.31027(15) 0.0200(4) Uani 1 1 d . . . . .
H8A H 0.035943 0.208386 0.248615 0.024 Uiso 1 1 calc R U . . .
H8B H 0.027632 0.261438 0.352446 0.024 Uiso 1 1 calc R U . . .
C9 C 0.15280(18) 0.14039(17) 0.36075(13) 0.0178(4) Uani 1 1 d . . . . .
H9A H 0.095653 0.090324 0.384188 0.021 Uiso 1 1 calc R U . . .
H9B H 0.196040 0.102765 0.313713 0.021 Uiso 1 1 calc R U . . .
C10 C 0.45975(19) 0.30397(15) 0.54237(14) 0.0146(4) Uani 1 1 d . . . . .
H10A H 0.474012 0.377766 0.564355 0.017 Uiso 1 1 calc R U . . .
H10B H 0.423600 0.266020 0.593405 0.017 Uiso 1 1 calc R U . . .
C11 C 0.57793(17) 0.25412(17) 0.53222(13) 0.0135(4) Uani 1 1 d . . . . .
C12 C 0.59430(19) 0.14486(17) 0.54397(13) 0.0182(4) Uani 1 1 d . . . . .
H12 H 0.530336 0.103075 0.561198 0.022 Uiso 1 1 calc R U . . .
C13 C 0.7017(2) 0.09657(18) 0.53102(14) 0.0235(5) Uani 1 1 d . . . . .
H13 H 0.712656 0.022774 0.540184 0.028 Uiso 1 1 calc R U . . .
C14 C 0.79167(19) 0.1590(2) 0.50448(15) 0.0250(5) Uani 1 1 d . . . . .
C15 C 0.78049(19) 0.2663(2) 0.49133(15) 0.0240(5) Uani 1 1 d . . . . .
H15 H 0.844476 0.306889 0.472588 0.029 Uiso 1 1 calc R U . . .
C16 C 0.6726(2) 0.31362(17) 0.50629(15) 0.0181(4) Uani 1 1 d . . . . .
H16 H 0.663481 0.387772 0.498653 0.022 Uiso 1 1 calc R U . . .

loop_
_atom_site_aniso_label
_atom_site_aniso_U_11
_atom_site_aniso_U_22
_atom_site_aniso_U_33
_atom_site_aniso_U_23
_atom_site_aniso_U_13
_atom_site_aniso_U_12
Sn 0.01062(9) 0.00822(9) 0.00872(8) -0.00010(4) 0.00118(5) 0.00034(4)
S1 0.0178(2) 0.0084(2) 0.0165(2) 0.00000(17) 0.00580(17) 0.00014(19)
S2 0.0177(2) 0.0089(3) 0.0157(2) -0.00134(16) 0.00718(19) -0.00191(18)
F1 0.0217(7) 0.0471(10) 0.0470(8) -0.0215(7) -0.0046(6) 0.0174(7)
O1 0.0215(7) 0.0170(8) 0.0230(7) -0.0041(6) -0.0023(6) 0.0030(6)
O2 0.0443(9) 0.0120(7) 0.0180(7) 0.0026(6) 0.0156(6) 0.0045(7)
O3 0.0163(7) 0.0109(7) 0.0148(6) -0.0015(5) 0.0017(5) 0.0025(6)
O4 0.0162(7) 0.0119(7) 0.0133(6) 0.0001(5) 0.0008(5) -0.0024(6)
N1 0.0141(8) 0.0101(8) 0.0136(8) 0.0010(6) 0.0031(6) -0.0008(7)
N2 0.0171(9) 0.0134(9) 0.0107(8) 0.0011(6) 0.0011(7) 0.0009(7)
C1 0.0120(9) 0.0111(10) 0.0122(9) 0.0008(7) -0.0001(7) 0.0004(8)
C2 0.0185(10) 0.0120(10) 0.0163(9) 0.0039(8) 0.0038(7) -0.0024(9)
C3 0.0186(10) 0.0157(11) 0.0172(9) -0.0019(8) 0.0058(7) -0.0042(9)
C4 0.0185(10) 0.0128(10) 0.0126(9) -0.0023(8) 0.0052(7) 0.0003(9)
C5 0.0258(11) 0.0146(11) 0.0148(9) 0.0003(8) 0.0071(8) 0.0030(9)
C6 0.0187(10) 0.0180(11) 0.0201(10) -0.0007(8) 0.0022(8) 0.0060(9)
C7 0.0180(10) 0.0142(11) 0.0185(9) 0.0041(8) -0.0005(7) 0.0036(9)
C8 0.0169(10) 0.0185(11) 0.0229(10) 0.0009(9) -0.0033(8) -0.0042(9)
C9 0.0192(10) 0.0158(11) 0.0172(9) 0.0005(8) -0.0011(8) -0.0027(9)
C10 0.0149(10) 0.0166(11) 0.0113(9) -0.0022(7) -0.0009(8) -0.0002(8)
C11 0.0155(9) 0.0145(11) 0.0088(8) -0.0020(7) -0.0037(7) 0.0000(9)
C12 0.0248(11) 0.0140(11) 0.0144(9) 0.0006(8) -0.0018(8) 0.0000(9)
C13 0.0325(12) 0.0171(11) 0.0182(9) -0.0028(8) -0.0062(8) 0.0096(10)
C14 0.0175(10) 0.0318(14) 0.0232(10) -0.0122(10) -0.0055(8) 0.0107(11)
C15 0.0149(10) 0.0280(13) 0.0281(11) -0.0081(10) -0.0001(8) -0.0028(10)
C16 0.0166(10) 0.0140(11) 0.0220(10) -0.0016(8) -0.0024(8) -0.0018(8)

loop_
_atom_type_symbol
_atom_type_description
_atom_type_scat_dispersion_real
_atom_type_scat_dispersion_imag
_atom_type_scat_source
C C 0.0181 0.0091 'International Tables Vol C Tables 4.2.6.8 and 6.1.1.4'
H H 0.0000 0.0000 'International Tables Vol C Tables 4.2.6.8 and 6.1.1.4'
F F 0.0727 0.0534 'International Tables Vol C Tables 4.2.6.8 and 6.1.1.4'
N N 0.0311 0.0180 'International Tables Vol C Tables 4.2.6.8 and 6.1.1.4'
O O 0.0492 0.0322 'International Tables Vol C Tables 4.2.6.8 and 6.1.1.4'
S S 0.3331 0.5567 'International Tables Vol C Tables 4.2.6.8 and 6.1.1.4'
Sn Sn 0.0259 5.4591 'International Tables Vol C Tables 4.2.6.8 and 6.1.1.4'

loop_
_exptl_crystal_face_index_h
_exptl_crystal_face_index_k
_exptl_crystal_face_index_l
_exptl_crystal_face_perp_dist
0 -1 -9 0.0612
6 -5 -1 0.0551
4 7 -3 0.0370
3 5 5 0.0601
0 1 -9 0.0570
-6 4 -2 0.0629
0 1 9 0.0471
-3 -6 5 0.0344
-3 -4 -6 0.0673
5 -3 -6 0.0411
-1 -8 -3 0.0540
-4 6 5 0.0729
-1 8 3 0.0529

loop_
_geom_angle_atom_site_label_1
_geom_angle_atom_site_label_2
_geom_angle_atom_site_label_3
_geom_angle
_geom_angle_site_symmetry_1
_geom_angle_site_symmetry_3
O4 Sn O3 102.15(6) . .
O4 Sn C10 97.31(6) . .
O3 Sn C10 91.89(6) . .
O4 Sn N2 79.07(6) . .
O3 Sn N2 77.50(6) . .
C10 Sn N2 167.65(7) . .
O4 Sn S1 158.40(4) . .
O3 Sn S1 93.07(4) . .
C10 Sn S1 97.42(6) . .
N2 Sn S1 89.53(4) . .
O4 Sn S2 91.50(4) . .
O3 Sn S2 157.41(4) . .
C10 Sn S2 104.28(6) . .
N2 Sn S2 87.69(5) . .
S1 Sn S2 69.564(15) . .
C1 S1 Sn 86.63(7) . .
C1 S2 Sn 86.49(7) . .
C3 O1 H1O 105.1(18) . .
C5 O2 H2O 110(2) . .
C6 O3 Sn 118.17(11) . .
C9 O4 Sn 113.59(12) . .
C1 N1 C2 122.52(17) . .
C1 N1 C4 120.93(17) . .
C2 N1 C4 116.43(16) . .
C7 N2 C8 114.28(17) . .
C7 N2 Sn 106.23(11) . .
C8 N2 Sn 106.85(11) . .
C7 N2 H2N 107.9(14) . .
C8 N2 H2N 107.1(15) . .
Sn N2 H2N 114.7(16) . .
N1 C1 S2 120.75(15) . .
N1 C1 S1 122.02(15) . .
S2 C1 S1 117.21(12) . .
N1 C2 C3 112.38(16) . .
N1 C2 H2A 109.1 . .
C3 C2 H2A 109.1 . .
N1 C2 H2B 109.1 . .
C3 C2 H2B 109.1 . .
H2A C2 H2B 107.9 . .
O1 C3 C2 112.96(15) . .
O1 C3 H3A 109.0 . .
C2 C3 H3A 109.0 . .
O1 C3 H3B 109.0 . .
C2 C3 H3B 109.0 . .
H3A C3 H3B 107.8 . .
N1 C4 C5 113.42(16) . .
N1 C4 H4A 108.9 . .
C5 C4 H4A 108.9 . .
N1 C4 H4B 108.9 . .
C5 C4 H4B 108.9 . .
H4A C4 H4B 107.7 . .
O2 C5 C4 109.80(16) . .
O2 C5 H5A 109.7 . .
C4 C5 H5A 109.7 . .
O2 C5 H5B 109.7 . .
C4 C5 H5B 109.7 . .
H5A C5 H5B 108.2 . .
O3 C6 C7 111.32(16) . .
O3 C6 H6A 109.4 . .
C7 C6 H6A 109.4 . .
O3 C6 H6B 109.4 . .
C7 C6 H6B 109.4 . .
H6A C6 H6B 108.0 . .
N2 C7 C6 108.84(16) . .
N2 C7 H7A 109.9 . .
C6 C7 H7A 109.9 . .
N2 C7 H7B 109.9 . .
C6 C7 H7B 109.9 . .
H7A C7 H7B 108.3 . .
N2 C8 C9 109.19(17) . .
N2 C8 H8A 109.8 . .
C9 C8 H8A 109.8 . .
N2 C8 H8B 109.8 . .
C9 C8 H8B 109.8 . .
H8A C8 H8B 108.3 . .
O4 C9 C8 110.93(17) . .
O4 C9 H9A 109.5 . .
C8 C9 H9A 109.5 . .
O4 C9 H9B 109.5 . .
C8 C9 H9B 109.5 . .
H9A C9 H9B 108.0 . .
C11 C10 Sn 113.71(13) . .
C11 C10 H10A 108.8 . .
Sn C10 H10A 108.8 . .
C11 C10 H10B 108.8 . .
Sn C10 H10B 108.8 . .
H10A C10 H10B 107.7 . .
C16 C11 C12 118.23(18) . .
C16 C11 C10 121.06(19) . .
C12 C11 C10 120.64(18) . .
C13 C12 C11 121.5(2) . .
C13 C12 H12 119.3 . .
C11 C12 H12 119.3 . .
C14 C13 C12 117.8(2) . .
C14 C13 H13 121.1 . .
C12 C13 H13 121.1 . .
F1 C14 C13 119.0(2) . .
F1 C14 C15 117.7(2) . .
C13 C14 C15 123.2(2) . .
C14 C15 C16 118.1(2) . .
C14 C15 H15 121.0 . .
C16 C15 H15 121.0 . .
C11 C16 C15 121.1(2) . .
C11 C16 H16 119.4 . .
C15 C16 H16 119.4 . .

loop_
_geom_bond_atom_site_label_1
_geom_bond_atom_site_label_2
_geom_bond_distance
_geom_bond_site_symmetry_2
Sn O4 2.0360(14) .
Sn O3 2.0624(13) .
Sn C10 2.164(2) .
Sn N2 2.2870(17) .
Sn S1 2.5906(5) .
Sn S2 2.5934(5) .
S1 C1 1.731(2) .
S2 C1 1.734(2) .
F1 C14 1.370(3) .
O1 C3 1.417(2) .
O1 H1O 0.835(10) .
O2 C5 1.423(2) .
O2 H2O 0.834(10) .
O3 C6 1.421(2) .
O4 C9 1.409(2) .
N1 C1 1.323(3) .
N1 C2 1.474(3) .
N1 C4 1.475(3) .
N2 C7 1.481(3) .
N2 C8 1.486(3) .
N2 H2N 0.881(10) .
C2 C3 1.520(3) .
C2 H2A 0.9900 .
C2 H2B 0.9900 .
C3 H3A 0.9900 .
C3 H3B 0.9900 .
C4 C5 1.526(3) .
C4 H4A 0.9900 .
C4 H4B 0.9900 .
C5 H5A 0.9900 .
C5 H5B 0.9900 .
C6 C7 1.523(3) .
C6 H6A 0.9900 .
C6 H6B 0.9900 .
C7 H7A 0.9900 .
C7 H7B 0.9900 .
C8 C9 1.516(3) .
C8 H8A 0.9900 .
C8 H8B 0.9900 .
C9 H9A 0.9900 .
C9 H9B 0.9900 .
C10 C11 1.494(3) .
C10 H10A 0.9900 .
C10 H10B 0.9900 .
C11 C16 1.392(3) .
C11 C12 1.404(3) .
C12 C13 1.386(3) .
C12 H12 0.9500 .
C13 C14 1.374(4) .
C13 H13 0.9500 .
C14 C15 1.376(3) .
C15 C16 1.394(3) .
C15 H15 0.9500 .
C16 H16 0.9500 .

loop_
_geom_torsion_atom_site_label_1
_geom_torsion_atom_site_label_2
_geom_torsion_atom_site_label_3
_geom_torsion_atom_site_label_4
_geom_torsion
_geom_torsion_site_symmetry_1
_geom_torsion_site_symmetry_2
_geom_torsion_site_symmetry_3
_geom_torsion_site_symmetry_4
C2 N1 C1 S2 -177.66(14) . . . .
C4 N1 C1 S2 6.4(3) . . . .
C2 N1 C1 S1 3.7(3) . . . .
C4 N1 C1 S1 -172.21(15) . . . .
Sn S2 C1 N1 178.26(16) . . . .
Sn S2 C1 S1 -3.07(10) . . . .
Sn S1 C1 N1 -178.27(16) . . . .
Sn S1 C1 S2 3.07(10) . . . .
C1 N1 C2 C3 128.68(19) . . . .
C4 N1 C2 C3 -55.2(2) . . . .
N1 C2 C3 O1 -56.0(2) . . . .
C1 N1 C4 C5 -84.1(2) . . . .
C2 N1 C4 C5 99.7(2) . . . .
N1 C4 C5 O2 169.59(16) . . . .
Sn O3 C6 C7 -24.6(2) . . . .
C8 N2 C7 C6 75.3(2) . . . .
Sn N2 C7 C6 -42.27(18) . . . .
O3 C6 C7 N2 45.2(2) . . . .
C7 N2 C8 C9 -147.27(17) . . . .
Sn N2 C8 C9 -30.07(18) . . . .
Sn O4 C9 C8 -45.23(19) . . . .
N2 C8 C9 O4 50.0(2) . . . .
Sn C10 C11 C16 90.42(19) . . . .
Sn C10 C11 C12 -86.42(18) . . . .
C16 C11 C12 C13 0.5(3) . . . .
C10 C11 C12 C13 177.38(18) . . . .
C11 C12 C13 C14 -1.1(3) . . . .
C12 C13 C14 F1 -178.96(17) . . . .
C12 C13 C14 C15 0.7(3) . . . .
F1 C14 C15 C16 -179.98(18) . . . .
C13 C14 C15 C16 0.4(3) . . . .
C12 C11 C16 C15 0.6(3) . . . .
C10 C11 C16 C15 -176.27(18) . . . .
C14 C15 C16 C11 -1.0(3) . . . .

loop_
_exptl_oxdiff_crystal_face_indexfrac_h
_exptl_oxdiff_crystal_face_indexfrac_k
_exptl_oxdiff_crystal_face_indexfrac_l
_exptl_oxdiff_crystal_face_x
_exptl_oxdiff_crystal_face_y
_exptl_oxdiff_crystal_face_z
0.0112 -0.9993 -9.0068 -0.0118 0.1590 1.0047
5.9905 -5.0089 -0.9780 0.1985 0.9997 -0.0902
4.0095 6.9885 -3.0015 0.9939 -0.2450 0.2063
2.9968 4.9914 5.0058 0.6688 -0.2169 -0.6552
0.0137 0.9997 -9.0095 0.1514 -0.0209 1.0059
-5.9876 4.0095 -2.0234 -0.2569 -0.8867 0.4247
-0.0112 0.9993 9.0068 0.0118 -0.1590 -1.0047
-3.0118 -5.9911 5.0046 -0.8280 0.2301 -0.4624
-2.9942 -3.9919 -6.0081 -0.5794 0.1346 0.7675
5.0007 -3.0079 -5.9879 0.3007 0.7678 0.5026
-1.0048 -7.9937 -2.9946 -0.7296 0.6521 0.3638
-3.9964 6.0044 4.9856 0.0517 -0.9395 -0.4224
-0.9936 7.9976 2.9892 0.5299 -0.8329 -0.2974
